data_1516781
loop_
_publ_author_name
'Jiang, Bo'
'Tu, Xing-Jun'
'Wang, Xue'
'Tu, Shu-Jiang'
'Li, Guigen'

_publ_section_title
;
 Copper(I)-Catalyzed Multicomponent Reaction Providing a New Access to
 Fully Substituted Thiophene Derivatives.
;
_journal_issue 14
_journal_name_full 'Organic letters'
_journal_page_first 3656
_journal_paper_doi 10.1021/ol501404x
_journal_volume 16
_journal_year 2014
_chemical_formula_sum 'C22 H26 N2 O2 S'
_chemical_formula_weight 382.51
_chemical_name_systematic
; 
 ? 
;
_space_group_IT_number 14
_symmetry_cell_setting monoclinic
_symmetry_space_group_name_Hall '-P 2ybc'
_symmetry_space_group_name_H-M 'P 1 21/c 1'
_atom_sites_solution_hydrogens geom
_atom_sites_solution_primary direct
_atom_sites_solution_secondary difmap
_audit_creation_method SHELXL-97
_cell_angle_alpha 90.00
_cell_angle_beta 94.8960(10)
_cell_angle_gamma 90.00
_cell_formula_units_Z 4
_cell_length_a 8.3240(5)
_cell_length_b 15.6431(12)
_cell_length_c 15.7979(13)
_cell_measurement_reflns_used 1542
_cell_measurement_temperature 298(2)
_cell_measurement_theta_max 26.056
_cell_measurement_theta_min 2.588
_cell_volume 2049.6(3)
_computing_cell_refinement 'Bruker SMART'
_computing_data_collection 'Bruker SMART'
_computing_data_reduction 'Bruker SHELXTL'
_computing_molecular_graphics 'Bruker SHELXTL'
_computing_publication_material 'Bruker SHELXTL'
_computing_structure_refinement 'SHELXL-97 (Sheldrick, 1997)'
_computing_structure_solution 'SHELXS-97 (Sheldrick, 1990)'
_diffrn_ambient_temperature 298(2)
_diffrn_measured_fraction_theta_full 0.999
_diffrn_measured_fraction_theta_max 0.999
_diffrn_measurement_device_type 'CCD area detector'
_diffrn_measurement_method 'phi and omega scans'
_diffrn_radiation_monochromator graphite
_diffrn_radiation_source 'fine-focus sealed tube'
_diffrn_radiation_type MoK\a
_diffrn_radiation_wavelength 0.71073
_diffrn_reflns_av_R_equivalents 0.0894
_diffrn_reflns_av_sigmaI/netI 0.1006
_diffrn_reflns_limit_h_max 7
_diffrn_reflns_limit_h_min -9
_diffrn_reflns_limit_k_max 18
_diffrn_reflns_limit_k_min -18
_diffrn_reflns_limit_l_max 18
_diffrn_reflns_limit_l_min -18
_diffrn_reflns_number 10114
_diffrn_reflns_theta_full 25.02
_diffrn_reflns_theta_max 25.02
_diffrn_reflns_theta_min 2.59
_exptl_absorpt_coefficient_mu 0.177
_exptl_absorpt_correction_T_max 0.9877
_exptl_absorpt_correction_T_min 0.9723
_exptl_absorpt_correction_type multi-scan
_exptl_absorpt_process_details sadabs
_exptl_crystal_colour yellow
_exptl_crystal_density_diffrn 1.240
_exptl_crystal_density_method 'not measured'
_exptl_crystal_description block
_exptl_crystal_F_000 816
_exptl_crystal_size_max 0.16
_exptl_crystal_size_mid 0.11
_exptl_crystal_size_min 0.07
_refine_diff_density_max 0.206
_refine_diff_density_min -0.273
_refine_diff_density_rms 0.051
_refine_ls_extinction_method none
_refine_ls_goodness_of_fit_ref 1.070
_refine_ls_hydrogen_treatment constr
_refine_ls_matrix_type full
_refine_ls_number_parameters 283
_refine_ls_number_reflns 3612
_refine_ls_number_restraints 0
_refine_ls_restrained_S_all 1.070
_refine_ls_R_factor_all 0.1104
_refine_ls_R_factor_gt 0.0559
_refine_ls_shift/su_max 0.001
_refine_ls_shift/su_mean 0.000
_refine_ls_structure_factor_coef Fsqd
_refine_ls_weighting_details 'calc w=1/[\s^2^(Fo^2^)+(0.0264P)^2^+0.0000P] where P=(Fo^2^+2Fc^2^)/3'
_refine_ls_weighting_scheme calc
_refine_ls_wR_factor_gt 0.1034
_refine_ls_wR_factor_ref 0.1155
_reflns_number_gt 1970
_reflns_number_total 3612
_reflns_threshold_expression >2sigma(I)
_cod_data_source_file ol501404x_si_002.cif
_cod_data_source_block 121111a
_cod_depositor_comments
;
The following automatic conversions were performed:

'_symmetry_cell_setting' value 'Monoclinic' changed to 'monoclinic'
according to
/usr/data/users/saulius/crontab/automatic-downloads/rss-feeds/ACS/lib/dictionaries/cif_core.dic
dictionary named 'cif_core.dic' version 2.4.2 from 2011-04-26.

Automatic conversion script
Id: cif_fix_values 2281 2013-09-26 08:29:07Z andrius 

 Adding full bibliography for 1516781--1516782.cif.
;
_cod_original_sg_symbol_H-M P2(1)/c
_cod_database_code 1516781

loop_
_symmetry_equiv_pos_as_xyz
'x, y, z'
'-x, y+1/2, -z+1/2'
'-x, -y, -z'
'x, -y-1/2, z-1/2'

loop_
_atom_site_label
_atom_site_type_symbol
_atom_site_fract_x
_atom_site_fract_y
_atom_site_fract_z
_atom_site_U_iso_or_equiv
_atom_site_adp_type
_atom_site_occupancy
_atom_site_symmetry_multiplicity
_atom_site_calc_flag
_atom_site_refinement_flags
_atom_site_disorder_assembly
_atom_site_disorder_group
N1 N 0.8230(3) 0.21537(15) 0.20185(14) 0.0466(7) Uani 1 1 d . . .
H1 H 0.8002 0.2335 0.1508 0.056 Uiso 1 1 calc R . .
N2 N 0.4250(5) 0.3935(2) 0.1970(2) 0.0787(10) Uani 1 1 d . . .
H2 H 0.5159 0.3719 0.2253 0.094 Uiso 0.566(16) 1 calc PR A 1
H2' H 0.5052 0.3631 0.2258 0.094 Uiso 0.434(16) 1 d PR A 2
O1 O 0.7030(2) 0.32561(13) 0.27283(11) 0.0484(6) Uani 1 1 d . . .
O2 O 0.8136(2) 0.37407(13) 0.46495(12) 0.0509(6) Uani 1 1 d . . .
S1 S 0.86317(11) 0.16854(5) 0.52037(5) 0.0500(3) Uani 1 1 d . . .
C1 C 0.7804(4) 0.25626(19) 0.27369(17) 0.0392(7) Uani 1 1 d . . .
C2 C 0.8393(3) 0.20405(17) 0.34736(16) 0.0366(7) Uani 1 1 d . . .
C3 C 0.9233(3) 0.13018(18) 0.31290(17) 0.0371(7) Uani 1 1 d . . .
C4 C 0.9088(4) 0.13985(18) 0.22325(17) 0.0412(8) Uani 1 1 d . . .
C5 C 0.9721(4) 0.0804(2) 0.16975(18) 0.0506(9) Uani 1 1 d . . .
H5 H 0.9615 0.0878 0.1111 0.061 Uiso 1 1 calc R . .
C6 C 1.0516(4) 0.0095(2) 0.20639(19) 0.0529(9) Uani 1 1 d . . .
H6 H 1.0935 -0.0315 0.1718 0.064 Uiso 1 1 calc R . .
C7 C 1.0693(4) -0.00071(19) 0.29456(19) 0.0493(8) Uani 1 1 d . . .
H7 H 1.1243 -0.0480 0.3180 0.059 Uiso 1 1 calc R . .
C8 C 1.0052(4) 0.05946(18) 0.34806(17) 0.0426(8) Uani 1 1 d . . .
H8 H 1.0173 0.0521 0.4067 0.051 Uiso 1 1 calc R . .
C9 C 0.8119(3) 0.22566(17) 0.42977(17) 0.0381(7) Uani 1 1 d . . .
C10 C 0.7319(4) 0.31017(19) 0.44872(16) 0.0379(7) Uani 1 1 d . . .
C11 C 0.5522(4) 0.31186(19) 0.45454(17) 0.0409(8) Uani 1 1 d . . .
C12 C 0.4506(4) 0.2467(2) 0.42381(18) 0.0533(9) Uani 1 1 d . . .
H12 H 0.4942 0.1979 0.4010 0.064 Uiso 1 1 calc R . .
C13 C 0.2845(4) 0.2531(2) 0.4266(2) 0.0653(10) Uani 1 1 d . . .
H13 H 0.2176 0.2088 0.4059 0.078 Uiso 1 1 calc R . .
C14 C 0.2193(4) 0.3253(3) 0.4603(2) 0.0693(11) Uani 1 1 d . . .
H14 H 0.1082 0.3302 0.4614 0.083 Uiso 1 1 calc R . .
C15 C 0.3177(5) 0.3898(3) 0.4919(3) 0.0798(12) Uani 1 1 d . . .
H15 H 0.2734 0.4380 0.5153 0.096 Uiso 1 1 calc R . .
C16 C 0.4832(4) 0.3835(2) 0.4891(2) 0.0664(10) Uani 1 1 d . . .
H16 H 0.5491 0.4278 0.5106 0.080 Uiso 1 1 calc R . .
C17 C 0.4594(5) 0.4014(2) 0.1064(2) 0.0771(11) Uani 1 1 d . A .
H17A H 0.4768 0.3446 0.0841 0.093 Uiso 1 1 calc R . .
H17B H 0.5587 0.4333 0.1036 0.093 Uiso 1 1 calc R . .
C18 C 0.3272(5) 0.4449(3) 0.0498(2) 0.0923(13) Uani 1 1 d . . .
H18A H 0.2280 0.4141 0.0523 0.138 Uiso 1 1 calc R A .
H18B H 0.3564 0.4456 -0.0077 0.138 Uiso 1 1 calc R . .
H18C H 0.3137 0.5025 0.0689 0.138 Uiso 1 1 calc R . .
C19 C 0.2832(5) 0.3199(7) 0.2027(5) 0.077(5) Uani 0.566(16) 1 d PR A 1
H19A H 0.2428 0.3231 0.2584 0.093 Uiso 0.566(16) 1 calc PR A 1
H19B H 0.1943 0.3335 0.1611 0.093 Uiso 0.566(16) 1 calc PR A 1
C20 C 0.337(2) 0.2289(9) 0.1878(11) 0.095(4) Uani 0.566(16) 1 d P A 1
H20A H 0.3348 0.2183 0.1279 0.142 Uiso 0.566(16) 1 calc PR A 1
H20B H 0.2653 0.1898 0.2126 0.142 Uiso 0.566(16) 1 calc PR A 1
H20C H 0.4445 0.2209 0.2136 0.142 Uiso 0.566(16) 1 calc PR A 1
C21 C 0.3652(14) 0.4618(7) 0.2524(6) 0.074(4) Uani 0.566(16) 1 d P A 1
H21A H 0.3441 0.4385 0.3073 0.089 Uiso 0.566(16) 1 calc PR A 1
H21B H 0.2665 0.4867 0.2263 0.089 Uiso 0.566(16) 1 calc PR A 1
C22 C 0.499(2) 0.5288(11) 0.2626(10) 0.102(5) Uani 0.566(16) 1 d P A 1
H22A H 0.5966 0.5027 0.2865 0.153 Uiso 0.566(16) 1 calc PR A 1
H22B H 0.4678 0.5735 0.2996 0.153 Uiso 0.566(16) 1 calc PR A 1
H22C H 0.5157 0.5526 0.2080 0.153 Uiso 0.566(16) 1 calc PR A 1
C19' C 0.285(3) 0.3651(14) 0.2203(13) 0.085(6) Uani 0.434(16) 1 d P A 2
H19C H 0.1956 0.3960 0.1915 0.102 Uiso 0.434(16) 1 calc PR A 2
H19D H 0.2803 0.3702 0.2812 0.102 Uiso 0.434(16) 1 calc PR A 2
C20' C 0.285(3) 0.2716(11) 0.1929(15) 0.095(8) Uani 0.434(16) 1 d P A 2
H20D H 0.2865 0.2684 0.1324 0.142 Uiso 0.434(16) 1 calc PR A 2
H20E H 0.1890 0.2442 0.2096 0.142 Uiso 0.434(16) 1 calc PR A 2
H20F H 0.3780 0.2433 0.2197 0.142 Uiso 0.434(16) 1 calc PR A 2
C21' C 0.456(2) 0.4969(9) 0.2149(10) 0.080(5) Uani 0.434(16) 1 d P A 2
H21C H 0.5500 0.5161 0.1875 0.096 Uiso 0.434(16) 1 calc PR A 2
H21D H 0.3636 0.5299 0.1927 0.096 Uiso 0.434(16) 1 calc PR A 2
C22' C 0.485(3) 0.5082(13) 0.3116(11) 0.087(5) Uani 0.434(16) 1 d P A 2
H22D H 0.3918 0.4882 0.3379 0.131 Uiso 0.434(16) 1 calc PR A 2
H22E H 0.5019 0.5676 0.3247 0.131 Uiso 0.434(16) 1 calc PR A 2
H22F H 0.5776 0.4759 0.3327 0.131 Uiso 0.434(16) 1 calc PR A 2

loop_
_atom_site_aniso_label
_atom_site_aniso_U_11
_atom_site_aniso_U_22
_atom_site_aniso_U_33
_atom_site_aniso_U_23
_atom_site_aniso_U_13
_atom_site_aniso_U_12
N1 0.0588(19) 0.0516(16) 0.0297(13) 0.0075(12) 0.0057(13) 0.0074(14)
N2 0.070(3) 0.088(3) 0.073(2) -0.0190(18) -0.024(2) 0.036(2)
O1 0.0483(15) 0.0471(13) 0.0491(13) 0.0056(10) 0.0003(11) 0.0103(12)
O2 0.0431(14) 0.0463(13) 0.0637(14) -0.0103(11) 0.0068(11) -0.0050(12)
S1 0.0615(6) 0.0537(5) 0.0352(4) 0.0025(4) 0.0066(4) 0.0078(5)
C1 0.037(2) 0.0441(19) 0.0369(17) 0.0020(15) 0.0035(14) -0.0008(16)
C2 0.0364(19) 0.0394(17) 0.0341(16) 0.0015(13) 0.0041(14) -0.0020(15)
C3 0.0333(19) 0.0418(18) 0.0363(16) -0.0007(14) 0.0042(14) -0.0027(15)
C4 0.042(2) 0.0454(18) 0.0369(17) -0.0002(14) 0.0080(15) 0.0010(16)
C5 0.056(2) 0.060(2) 0.0368(17) -0.0044(16) 0.0107(16) 0.0023(19)
C6 0.053(2) 0.055(2) 0.053(2) -0.0138(16) 0.0157(18) 0.0041(18)
C7 0.047(2) 0.047(2) 0.055(2) -0.0014(15) 0.0071(17) 0.0055(17)
C8 0.041(2) 0.0491(19) 0.0376(17) 0.0000(14) 0.0016(15) 0.0001(17)
C9 0.0318(19) 0.0424(18) 0.0401(17) -0.0021(13) 0.0038(14) -0.0022(15)
C10 0.040(2) 0.0440(19) 0.0301(16) -0.0033(13) 0.0039(14) -0.0037(16)
C11 0.039(2) 0.0446(19) 0.0401(17) -0.0014(14) 0.0085(15) -0.0013(16)
C12 0.045(2) 0.055(2) 0.061(2) -0.0030(17) 0.0088(18) -0.0038(19)
C13 0.046(3) 0.073(3) 0.077(3) 0.002(2) 0.004(2) -0.011(2)
C14 0.039(2) 0.088(3) 0.083(3) 0.007(2) 0.016(2) 0.002(2)
C15 0.054(3) 0.076(3) 0.114(3) -0.019(2) 0.032(2) 0.007(2)
C16 0.047(2) 0.064(2) 0.091(3) -0.020(2) 0.021(2) -0.002(2)
C17 0.065(3) 0.080(3) 0.086(3) 0.009(2) 0.007(2) 0.013(2)
C18 0.087(3) 0.104(3) 0.084(3) 0.029(2) -0.002(2) 0.024(3)
C19 0.073(8) 0.085(16) 0.073(8) -0.006(12) 0.004(6) 0.023(16)
C20 0.103(11) 0.071(10) 0.109(7) -0.005(8) -0.009(7) -0.010(7)
C21 0.065(7) 0.096(8) 0.062(5) -0.008(5) 0.003(5) 0.031(6)
C22 0.085(9) 0.088(11) 0.128(16) -0.034(10) -0.011(11) 0.014(8)
C19' 0.074(10) 0.103(16) 0.078(10) 0.000(10) 0.015(8) 0.032(11)
C20' 0.103(17) 0.071(19) 0.109(12) -0.005(16) -0.009(11) -0.010(17)
C21' 0.080(11) 0.081(10) 0.077(11) -0.010(7) -0.010(8) 0.019(9)
C22' 0.095(10) 0.075(10) 0.091(12) -0.023(9) 0.001(11) 0.004(7)

loop_
_atom_type_symbol
_atom_type_description
_atom_type_scat_dispersion_real
_atom_type_scat_dispersion_imag
_atom_type_scat_source
C C 0.0033 0.0016 'International Tables Vol C Tables 4.2.6.8 and 6.1.1.4'
H H 0.0000 0.0000 'International Tables Vol C Tables 4.2.6.8 and 6.1.1.4'
N N 0.0061 0.0033 'International Tables Vol C Tables 4.2.6.8 and 6.1.1.4'
O O 0.0106 0.0060 'International Tables Vol C Tables 4.2.6.8 and 6.1.1.4'
S S 0.1246 0.1234 'International Tables Vol C Tables 4.2.6.8 and 6.1.1.4'

loop_
_geom_angle_atom_site_label_1
_geom_angle_atom_site_label_2
_geom_angle_atom_site_label_3
_geom_angle
C1 N1 C4 110.7(2)
C1 N1 H1 124.7
C4 N1 H1 124.7
C19' N2 C17 122.7(10)
C19' N2 C21 74.5(7)
C17 N2 C21 127.3(6)
C19' N2 C19 26.6(7)
C17 N2 C19 107.8(4)
C21 N2 C19 101.0(6)
C19' N2 C21' 114.2(9)
C17 N2 C21' 92.5(7)
C21 N2 C21' 42.1(5)
C19 N2 C21' 140.5(7)
C19' N2 H2 116.8
C17 N2 H2 106.4
C21 N2 H2 106.4
C19 N2 H2 106.4
C21' N2 H2 99.5
C19' N2 H2' 108.0
C17 N2 H2' 109.3
C21 N2 H2' 110.3
C19 N2 H2' 96.1
C21' N2 H2' 109.0
H2 N2 H2' 10.4
O1 C1 N1 123.9(2)
O1 C1 C2 128.4(3)
N1 C1 C2 107.6(3)
C9 C2 C1 122.6(3)
C9 C2 C3 131.2(2)
C1 C2 C3 106.2(2)
C8 C3 C4 118.7(3)
C8 C3 C2 134.9(3)
C4 C3 C2 106.3(2)
C5 C4 N1 128.8(3)
C5 C4 C3 122.1(3)
N1 C4 C3 109.1(2)
C4 C5 C6 118.1(3)
C4 C5 H5 120.9
C6 C5 H5 120.9
C5 C6 C7 120.8(3)
C5 C6 H6 119.6
C7 C6 H6 119.6
C6 C7 C8 120.8(3)
C6 C7 H7 119.6
C8 C7 H7 119.6
C3 C8 C7 119.5(3)
C3 C8 H8 120.2
C7 C8 H8 120.2
C2 C9 C10 120.5(2)
C2 C9 S1 127.7(2)
C10 C9 S1 111.80(19)
O2 C10 C11 120.7(3)
O2 C10 C9 120.4(3)
C11 C10 C9 118.7(3)
C12 C11 C16 118.0(3)
C12 C11 C10 123.0(3)
C16 C11 C10 118.9(3)
C11 C12 C13 121.0(3)
C11 C12 H12 119.5
C13 C12 H12 119.5
C14 C13 C12 119.7(3)
C14 C13 H13 120.1
C12 C13 H13 120.1
C15 C14 C13 120.2(3)
C15 C14 H14 119.9
C13 C14 H14 119.9
C14 C15 C16 120.2(4)
C14 C15 H15 119.9
C16 C15 H15 119.9
C15 C16 C11 120.9(3)
C15 C16 H16 119.5
C11 C16 H16 119.5
N2 C17 C18 114.4(3)
N2 C17 H17A 108.7
C18 C17 H17A 108.7
N2 C17 H17B 108.7
C18 C17 H17B 108.7
H17A C17 H17B 107.6
C17 C18 H18A 109.5
C17 C18 H18B 109.5
H18A C18 H18B 109.5
C17 C18 H18C 109.5
H18A C18 H18C 109.5
H18B C18 H18C 109.5
C20 C19 N2 115.0(7)
C20 C19 H19A 108.5
N2 C19 H19A 108.5
C20 C19 H19B 108.5
N2 C19 H19B 108.5
H19A C19 H19B 107.5
N2 C21 C22 106.1(12)
N2 C21 H21A 110.5
C22 C21 H21A 110.5
N2 C21 H21B 110.5
C22 C21 H21B 110.5
H21A C21 H21B 108.7
N2 C19' C20' 103.0(18)
N2 C19' H19C 111.2
C20' C19' H19C 111.2
N2 C19' H19D 111.2
C20' C19' H19D 111.2
H19C C19' H19D 109.1
C19' C20' H20D 109.5
C19' C20' H20E 109.5
H20D C20' H20E 109.5
C19' C20' H20F 109.5
H20D C20' H20F 109.5
H20E C20' H20F 109.5
C22' C21' N2 106.9(14)
C22' C21' H21C 110.3
N2 C21' H21C 110.3
C22' C21' H21D 110.3
N2 C21' H21D 110.3
H21C C21' H21D 108.6
C21' C22' H22D 109.5
C21' C22' H22E 109.5
H22D C22' H22E 109.5
C21' C22' H22F 109.5
H22D C22' H22F 109.5
H22E C22' H22F 109.5

loop_
_geom_bond_atom_site_label_1
_geom_bond_atom_site_label_2
_geom_bond_distance
N1 C1 1.375(3)
N1 C4 1.407(3)
N1 H1 0.8600
N2 C19' 1.33(2)
N2 C17 1.489(5)
N2 C21 1.493(8)
N2 C19 1.657(8)
N2 C21' 1.658(15)
N2 H2 0.9100
N2 H2' 0.9100
O1 C1 1.261(3)
O2 C10 1.224(3)
S1 C9 1.710(3)
C1 C2 1.471(4)
C2 C9 1.383(3)
C2 C3 1.479(4)
C3 C8 1.390(4)
C3 C4 1.419(4)
C4 C5 1.390(4)
C5 C6 1.392(4)
C5 H5 0.9300
C6 C7 1.397(4)
C6 H6 0.9300
C7 C8 1.401(4)
C7 H7 0.9300
C8 H8 0.9300
C9 C10 1.522(4)
C10 C11 1.506(4)
C11 C12 1.386(4)
C11 C16 1.393(4)
C12 C13 1.391(4)
C12 H12 0.9300
C13 C14 1.380(4)
C13 H13 0.9300
C14 C15 1.366(5)
C14 H14 0.9300
C15 C16 1.386(5)
C15 H15 0.9300
C16 H16 0.9300
C17 C18 1.519(4)
C17 H17A 0.9700
C17 H17B 0.9700
C18 H18A 0.9600
C18 H18B 0.9600
C18 H18C 0.9600
C19 C20 1.517(13)
C19 H19A 0.9700
C19 H19B 0.9700
C20 H20A 0.9600
C20 H20B 0.9600
C20 H20C 0.9600
C21 C22 1.53(3)
C21 H21A 0.9700
C21 H21B 0.9700
C22 H22A 0.9600
C22 H22B 0.9600
C22 H22C 0.9600
C19' C20' 1.525(18)
C19' H19C 0.9700
C19' H19D 0.9700
C20' H20D 0.9600
C20' H20E 0.9600
C20' H20F 0.9600
C21' C22' 1.54(3)
C21' H21C 0.9700
C21' H21D 0.9700
C22' H22D 0.9600
C22' H22E 0.9600
C22' H22F 0.9600

loop_
_geom_torsion_atom_site_label_1
_geom_torsion_atom_site_label_2
_geom_torsion_atom_site_label_3
_geom_torsion_atom_site_label_4
_geom_torsion
C4 N1 C1 O1 179.8(3)
C4 N1 C1 C2 -1.0(3)
O1 C1 C2 C9 1.4(5)
N1 C1 C2 C9 -177.8(3)
O1 C1 C2 C3 -179.5(3)
N1 C1 C2 C3 1.3(3)
C9 C2 C3 C8 -1.7(5)
C1 C2 C3 C8 179.3(3)
C9 C2 C3 C4 177.9(3)
C1 C2 C3 C4 -1.2(3)
C1 N1 C4 C5 179.6(3)
C1 N1 C4 C3 0.2(3)
C8 C3 C4 C5 0.8(4)
C2 C3 C4 C5 -178.8(3)
C8 C3 C4 N1 -179.7(3)
C2 C3 C4 N1 0.7(3)
N1 C4 C5 C6 -179.3(3)
C3 C4 C5 C6 0.1(5)
C4 C5 C6 C7 -1.0(5)
C5 C6 C7 C8 1.0(5)
C4 C3 C8 C7 -0.7(4)
C2 C3 C8 C7 178.7(3)
C6 C7 C8 C3 -0.1(4)
C1 C2 C9 C10 -5.8(4)
C3 C2 C9 C10 175.2(3)
C1 C2 C9 S1 176.2(2)
C3 C2 C9 S1 -2.8(5)
C2 C9 C10 O2 -90.5(3)
S1 C9 C10 O2 87.8(3)
C2 C9 C10 C11 94.7(3)
S1 C9 C10 C11 -87.0(3)
O2 C10 C11 C12 169.0(3)
C9 C10 C11 C12 -16.2(4)
O2 C10 C11 C16 -8.2(4)
C9 C10 C11 C16 166.6(3)
C16 C11 C12 C13 0.6(4)
C10 C11 C12 C13 -176.6(3)
C11 C12 C13 C14 0.2(5)
C12 C13 C14 C15 -1.0(5)
C13 C14 C15 C16 1.0(6)
C14 C15 C16 C11 -0.2(6)
C12 C11 C16 C15 -0.6(5)
C10 C11 C16 C15 176.8(3)
C19' N2 C17 C18 47.5(12)
C21 N2 C17 C18 -47.7(8)
C19 N2 C17 C18 72.1(4)
C21' N2 C17 C18 -73.5(6)
C19' N2 C19 C20 -161(2)
C17 N2 C19 C20 70.8(9)
C21 N2 C19 C20 -153.9(10)
C21' N2 C19 C20 -171.9(12)
C19' N2 C21 C22 175.4(14)
C17 N2 C21 C22 -65.1(9)
C19 N2 C21 C22 172.3(9)
C21' N2 C21 C22 -24.7(11)
C17 N2 C19' C20' 67(2)
C21 N2 C19' C20' -168(2)
C19 N2 C19' C20' 5.1(10)
C21' N2 C19' C20' 177.2(16)
C19' N2 C21' C22' 70.3(17)
C17 N2 C21' C22' -162.0(13)
C21 N2 C21' C22' 49.1(13)
C19 N2 C21' C22' 75.8(14)
